data_7135699
loop_
_publ_author_name
'Sawano, Takahiro'
'Murata, Kayo'
'Suzaki, Tomoaki'
'Urasawa, Kazuki'
'Kobayashi, Manami'
'Aso, Ryota'
'Ozasa, Kazuki'
'Ishikawa, Eri'
'Takeuchi, Ryo'

_publ_section_title
;
 Synthesis of planar chiral biferrocenes by iridium-catalyzed [2+2+2]
 cycloaddition of biferrocene-linked diynes with nitriles: asymmetric
 desymmetrization and kinetic resolution.
;
_journal_issue 33
_journal_name_full 'Chemical communications (Cambridge, England)'
_journal_page_first 8451
_journal_page_last 8455
_journal_paper_doi 10.1039/d6cc00435k
_journal_volume 62
_journal_year 2026
_chemical_formula_moiety 'C24 H18 Fe2'
_chemical_formula_sum 'C24 H18 Fe2'
_chemical_formula_weight 418.08
_space_group_crystal_system monoclinic
_space_group_IT_number 14
_space_group_name_Hall '-P 2ybc'
_space_group_name_H-M_alt 'P 1 21/c 1'
_atom_sites_solution_hydrogens geom
_atom_sites_solution_primary dual
_audit_creation_date 2026-03-08
_audit_creation_method
;
Olex2 1.5-ac7-018
(compiled 2025.08.06 svn.rb7424aed for Rigaku Oxford Diffraction, GUI svn.r7314)
;
_audit_update_record
;
2026-03-23 deposited with the CCDC.	2026-04-02 downloaded from the CCDC.
;
_cell_angle_alpha 90
_cell_angle_beta 106.310(3)
_cell_angle_gamma 90
_cell_formula_units_Z 4
_cell_length_a 18.1049(5)
_cell_length_b 7.4356(2)
_cell_length_c 13.5342(4)
_cell_measurement_reflns_used 6078
_cell_measurement_temperature 100.00(10)
_cell_measurement_theta_max 78.8490
_cell_measurement_theta_min 5.0600
_cell_volume 1748.66(9)
_computing_cell_refinement 'CrysAlisPro 1.171.44.128a (Rigaku OD, 2025)'
_computing_data_collection 'CrysAlisPro system (CCD 44.128a 64-bit (release 04-11-2025))'
_computing_data_reduction 'CrysAlisPro 1.171.44.128a (Rigaku OD, 2025)'
_computing_molecular_graphics 'Olex2 1.5-ac7-018 (Dolomanov et al., 2009)'
_computing_publication_material 'Olex2 1.5-ac7-018 (Dolomanov et al., 2009)'
_computing_structure_refinement 'SHELXL 2018/3 (Sheldrick, 2015)'
_computing_structure_solution 'SHELXT 2018/2 (Sheldrick, 2018)'
_diffrn_ambient_environment N~2~
_diffrn_ambient_temperature 100.00(10)
_diffrn_detector 'Hybrid Pixel Array Detector'
_diffrn_detector_area_resol_mean 10.0000
_diffrn_detector_type HyPix
_diffrn_measured_fraction_theta_full 1.000
_diffrn_measured_fraction_theta_max 0.903
_diffrn_measurement_details
;
List of Runs (angles in degrees, time in seconds):

  # Type    Start    End  Width  t~exp~   \w     \q     \k     \f   Frames
#--------------------------------------------------------------------------
  1  \w   -110.00 -74.00   0.50    0.56    --  -48.61-125.00 -60.00   72
  2  \w   -129.00 -84.00   0.50    2.22    --  -91.75 -34.00   7.00   90
  3  \w   -121.00 -38.00   0.50    0.56    --  -48.61 -34.00   7.00  166
  4  \w    -62.00 -32.00   0.50    2.22    --  -91.75  57.00  90.00   60
  5  \w    -53.00 -20.00   0.50    2.22    --  -91.75  77.00 120.00   66
  6  \w    -65.00 -31.00   0.50    2.22    --  -91.75  57.00 120.00   68
  7  \w   -113.00 -58.00   0.50    2.22    --  -91.75  77.00 120.00  110
  8  \w    -64.00 -31.00   0.50    2.22    --  -91.75  57.00 -30.00   66
  9  \w    -66.00 -27.00   0.50    2.22    --  -91.75  57.00 -60.00   78
 10  \w    -66.00 -40.00   0.50    2.22    --  -91.75  57.00 -90.00   52
 11  \w    -64.00 -29.00   0.50    2.22    --  -91.75  57.00-120.00   70
 12  \w    -64.00 -28.00   0.50    2.22    --  -91.75  57.00-180.00   72
 13  \w    -12.00  27.00   0.50    0.56    --  -48.61  19.00 -60.00   78
 14  \w    -33.00  13.00   0.50    0.56    --  -48.61  34.00 165.00   92
 15  \w    -60.00 -34.00   0.50    2.22    --  -91.75  57.00   0.00   52
 16  \w    -47.00 -21.00   0.50    2.22    --  -91.75 125.00-150.00   52
 17  \w    -44.00 -19.00   0.50    2.22    --  -91.75 125.00-180.00   50
 18  \w    -83.00 -53.00   0.50    2.22    --  -91.75 125.00-150.00   60
 19  \w     56.00  83.00   0.50    2.22    --  113.25 -99.00-180.00   54
 20  \w     -1.00  34.00   0.50    0.56    --   48.61 -34.00   7.00   70
 21  \w     64.00 102.00   0.50    2.22    --  113.25 -99.00 120.00   76
 22  \w     42.00 119.00   0.50    0.56    --   48.61  34.00 165.00  154
 23  \w    100.00 169.00   0.50    2.22    --  113.25  34.00 165.00  138
 24  \w    107.00 176.00   0.50    2.22    --  113.25 125.00 -30.00  138
;
_diffrn_measurement_device 'four-circle diffractometer'
_diffrn_measurement_device_type 'XtaLAB Synergy, Dualflex, HyPix'
_diffrn_measurement_method '\w scans'
_diffrn_orient_matrix_type 'CrysAlisPro convention (1999,Acta A55,543-557)'
_diffrn_orient_matrix_UB_11 -0.0866812000
_diffrn_orient_matrix_UB_12 0.0046087000
_diffrn_orient_matrix_UB_13 -0.0562982000
_diffrn_orient_matrix_UB_21 0.0174339000
_diffrn_orient_matrix_UB_22 0.0895439000
_diffrn_orient_matrix_UB_23 -0.0936513000
_diffrn_orient_matrix_UB_31 0.0062458000
_diffrn_orient_matrix_UB_32 -0.1866441000
_diffrn_orient_matrix_UB_33 -0.0463878000
_diffrn_radiation_monochromator mirror
_diffrn_radiation_probe x-ray
_diffrn_radiation_type 'Cu K\a'
_diffrn_radiation_wavelength 1.54184
_diffrn_reflns_av_R_equivalents 0.0323
_diffrn_reflns_av_unetI/netI 0.0307
_diffrn_reflns_Laue_measured_fraction_full 1.000
_diffrn_reflns_Laue_measured_fraction_max 0.903
_diffrn_reflns_limit_h_max 21
_diffrn_reflns_limit_h_min -23
_diffrn_reflns_limit_k_max 4
_diffrn_reflns_limit_k_min -8
_diffrn_reflns_limit_l_max 15
_diffrn_reflns_limit_l_min -16
_diffrn_reflns_number 12122
_diffrn_reflns_point_group_measured_fraction_full 1.000
_diffrn_reflns_point_group_measured_fraction_max 0.903
_diffrn_reflns_theta_full 67.684
_diffrn_reflns_theta_max 79.139
_diffrn_reflns_theta_min 5.091
_diffrn_source 'micro-focus sealed X-ray tube'
_diffrn_source_type 'PhotonJet (Cu) X-ray Source'
_exptl_absorpt_coefficient_mu 13.306
_exptl_absorpt_correction_T_max 1.000
_exptl_absorpt_correction_T_min 0.620
_exptl_absorpt_correction_type gaussian
_exptl_absorpt_process_details
;
CrysAlisPro 1.171.44.128a (Rigaku Oxford Diffraction, 2025)
Numerical absorption correction based on gaussian integration over
a multifaceted crystal model
Empirical absorption correction using spherical harmonics,
implemented in SCALE3 ABSPACK scaling algorithm.
;
_exptl_crystal_colour 'clear light orange'
_exptl_crystal_colour_lustre clear
_exptl_crystal_colour_modifier light
_exptl_crystal_colour_primary orange
_exptl_crystal_density_diffrn 1.588
_exptl_crystal_description block
_exptl_crystal_F_000 856
_exptl_crystal_preparation recrystalization
_exptl_crystal_size_max 0.16
_exptl_crystal_size_mid 0.07
_exptl_crystal_size_min 0.04
_refine_diff_density_max 0.923
_refine_diff_density_min -0.494
_refine_diff_density_rms 0.064
_refine_ls_extinction_method none
_refine_ls_goodness_of_fit_ref 1.063
_refine_ls_hydrogen_treatment constr
_refine_ls_matrix_type full
_refine_ls_number_parameters 235
_refine_ls_number_reflns 3426
_refine_ls_number_restraints 0
_refine_ls_restrained_S_all 1.063
_refine_ls_R_factor_all 0.0378
_refine_ls_R_factor_gt 0.0336
_refine_ls_shift/su_max 0.001
_refine_ls_shift/su_mean 0.000
_refine_ls_structure_factor_coef Fsqd
_refine_ls_weighting_details 'w=1/[\s^2^(Fo^2^)+(0.0342P)^2^+2.0747P] where P=(Fo^2^+2Fc^2^)/3'
_refine_ls_weighting_scheme calc
_refine_ls_wR_factor_gt 0.0802
_refine_ls_wR_factor_ref 0.0820
_reflns_Friedel_coverage 0.000
_reflns_number_gt 3125
_reflns_number_total 3426
_reflns_threshold_expression 'I > 2\s(I)'
_cod_data_source_file d6cc00435k2.cif
_cod_data_source_block exp_140_autored
_cod_depositor_comments 'Adding full bibliography for 7135696--7135704.cif.'
_cod_database_code 7135699
_shelx_shelxl_version_number 2018/3
_chemical_oxdiff_formula C24H18Fe2
_chemical_oxdiff_usercomment CHCl3
_shelx_space_group_comment
;
The symmetry employed for this shelxl refinement is uniquely defined
by the following loop, which should always be used as a source of
symmetry information in preference to the above space-group names.
They are only intended as comments.
;
_shelx_estimated_absorpt_t_max 0.618
_shelx_estimated_absorpt_t_min 0.225
_diffrn_oxdiff_digest_od_ed
;

;
_diffrn_oxdiff_measurement_exp_name exp_140.par
_olex2_refinement_description
;
1. Fixed Uiso
 At 1.2 times of:
  All C(H) groups
2.a Aromatic/amide H refined with riding coordinates:
 C005(H005), C006(H006), C008(H008), C00A(H00A), C00B(H00B), C00D(H00D),
 C00F(H00F), C00H(H00H), C00I(H00I), C00J(H00J), C00K(H00K), C00L(H00L),
 C00M(H00M), C00N(H00N), C00O(H00O), C00P(H00P)
2.b :
 C00G(H00G), C00Q(H00Q)
;
_olex2_submission_special_instructions 'No special instructions were received'
_oxdiff_exptl_absorpt_empirical_details
;
Empirical correction (ABSPACK) includes:
- Absorption correction using spherical harmonics
- Frame scaling
;
_oxdiff_exptl_absorpt_empirical_full_max 1.859
_oxdiff_exptl_absorpt_empirical_full_min 0.689

loop_
_space_group_symop_operation_xyz
'x, y, z'
'-x, y+1/2, -z+1/2'
'-x, -y, -z'
'x, -y-1/2, z-1/2'

loop_
_atom_site_label
_atom_site_type_symbol
_atom_site_fract_x
_atom_site_fract_y
_atom_site_fract_z
_atom_site_U_iso_or_equiv
_atom_site_adp_type
_atom_site_occupancy
_atom_site_site_symmetry_order
_atom_site_calc_flag
_atom_site_refinement_flags_posn
_atom_site_refinement_flags_adp
_atom_site_refinement_flags_occupancy
_atom_site_disorder_assembly
_atom_site_disorder_group
Fe01 Fe 0.61286(2) 0.67517(5) 0.41976(3) 0.01466(11) Uani 1 1 d . . . . .
Fe02 Fe 0.86134(2) 0.84049(5) 0.53362(3) 0.01537(11) Uani 1 1 d . . . . .
C003 C 0.79678(13) 0.6119(3) 0.48637(18) 0.0161(5) Uani 1 1 d . . . . .
C004 C 0.71848(13) 0.5609(3) 0.48624(18) 0.0156(5) Uani 1 1 d . . . . .
C005 C 0.68052(13) 0.5992(3) 0.56305(18) 0.0171(5) Uani 1 1 d . . . . .
H005 H 0.699835 0.674303 0.621378 0.021 Uiso 1 1 calc R U . . .
C006 C 0.90434(14) 0.6899(3) 0.43562(19) 0.0202(5) Uani 1 1 d . . . . .
H006 H 0.936063 0.731728 0.395211 0.024 Uiso 1 1 calc R U . . .
C007 C 0.66862(13) 0.4412(3) 0.41210(18) 0.0145(4) Uani 1 1 d . . . . .
C008 C 0.60086(13) 0.4088(3) 0.44532(18) 0.0162(5) Uani 1 1 d . . . . .
H008 H 0.558446 0.335265 0.411196 0.019 Uiso 1 1 calc R U . . .
C009 C 0.68384(13) 0.3690(3) 0.32145(18) 0.0169(5) Uani 1 1 d . . . . .
C00A C 0.60852(13) 0.5057(3) 0.53773(18) 0.0180(5) Uani 1 1 d . . . . .
H00A H 0.572085 0.508170 0.576353 0.022 Uiso 1 1 calc R U . . .
C00B C 0.82246(14) 0.6834(3) 0.40399(19) 0.0190(5) Uani 1 1 d . . . . .
H00B H 0.790329 0.720405 0.338907 0.023 Uiso 1 1 calc R U . . .
C00C C 0.86444(13) 0.4984(3) 0.66803(19) 0.0203(5) Uani 1 1 d . . . . .
C00D C 0.51612(14) 0.7445(3) 0.3053(2) 0.0223(5) Uani 1 1 d . . . . .
H00D H 0.474658 0.667087 0.272816 0.027 Uiso 1 1 calc R U . . .
C00E C 0.86445(13) 0.5732(3) 0.57074(19) 0.0171(5) Uani 1 1 d . . . . .
C00F C 0.93055(13) 0.6231(3) 0.53789(19) 0.0202(5) Uani 1 1 d . . . . .
H00F H 0.982736 0.613160 0.577685 0.024 Uiso 1 1 calc R U . . .
C00G C 0.69659(14) 0.3043(3) 0.2478(2) 0.0221(5) Uani 1 1 d . . . . .
H00G H 0.706784 0.252530 0.188770 0.026 Uiso 1 1 calc R U . . .
C00H C 0.82215(15) 1.0990(3) 0.5004(2) 0.0236(5) Uani 1 1 d . . . . .
H00H H 0.791414 1.141330 0.435661 0.028 Uiso 1 1 calc R U . . .
C00I C 0.58360(14) 0.7743(4) 0.2732(2) 0.0238(5) Uani 1 1 d . . . . .
H00I H 0.595184 0.719953 0.215812 0.029 Uiso 1 1 calc R U . . .
C00J C 0.90378(14) 1.0972(3) 0.5343(2) 0.0227(5) Uani 1 1 d . . . . .
H00J H 0.937262 1.138385 0.496167 0.027 Uiso 1 1 calc R U . . .
C00K C 0.85903(15) 0.9791(3) 0.6637(2) 0.0241(5) Uani 1 1 d . . . . .
H00K H 0.857145 0.927478 0.727173 0.029 Uiso 1 1 calc R U . . .
C00L C 0.79459(14) 1.0265(3) 0.5801(2) 0.0242(5) Uani 1 1 d . . . . .
H00L H 0.742053 1.011917 0.578052 0.029 Uiso 1 1 calc R U . . .
C00M C 0.52162(15) 0.8505(3) 0.3940(2) 0.0239(5) Uani 1 1 d . . . . .
H00M H 0.484412 0.856669 0.431379 0.029 Uiso 1 1 calc R U . . .
C00N C 0.92679(15) 1.0230(3) 0.6353(2) 0.0241(5) Uani 1 1 d . . . . .
H00N H 0.978236 1.005815 0.676413 0.029 Uiso 1 1 calc R U . . .
C00O C 0.63072(15) 0.9001(3) 0.3425(2) 0.0252(6) Uani 1 1 d . . . . .
H00O H 0.679031 0.945266 0.339100 0.030 Uiso 1 1 calc R U . . .
C00P C 0.59251(15) 0.9460(3) 0.4176(2) 0.0268(6) Uani 1 1 d . . . . .
H00P H 0.611073 1.026326 0.473660 0.032 Uiso 1 1 calc R U . . .
C00Q C 0.86359(15) 0.4326(4) 0.7471(2) 0.0285(6) Uani 1 1 d . . . . .
H00Q H 0.862906 0.379634 0.810746 0.034 Uiso 1 1 calc R U . . .

loop_
_atom_site_aniso_label
_atom_site_aniso_U_11
_atom_site_aniso_U_22
_atom_site_aniso_U_33
_atom_site_aniso_U_23
_atom_site_aniso_U_13
_atom_site_aniso_U_12
Fe01 0.01292(18) 0.01150(19) 0.0191(2) 0.00091(14) 0.00372(14) 0.00034(13)
Fe02 0.01373(18) 0.0154(2) 0.0171(2) -0.00103(14) 0.00463(14) -0.00135(13)
C003 0.0162(11) 0.0133(11) 0.0194(12) -0.0015(9) 0.0059(9) 0.0012(9)
C004 0.0147(10) 0.0140(11) 0.0165(11) 0.0021(9) 0.0017(8) 0.0016(8)
C005 0.0176(11) 0.0168(12) 0.0171(12) -0.0008(9) 0.0049(9) 0.0010(9)
C006 0.0180(11) 0.0227(13) 0.0238(13) -0.0049(10) 0.0120(10) -0.0026(9)
C007 0.0146(10) 0.0104(10) 0.0183(11) 0.0011(9) 0.0043(9) 0.0002(8)
C008 0.0153(11) 0.0121(11) 0.0212(12) 0.0018(9) 0.0049(9) -0.0002(8)
C009 0.0142(10) 0.0143(11) 0.0212(12) 0.0017(9) 0.0033(9) -0.0002(8)
C00A 0.0189(11) 0.0166(11) 0.0198(12) 0.0040(9) 0.0077(9) 0.0005(9)
C00B 0.0196(11) 0.0181(12) 0.0194(12) -0.0034(10) 0.0054(9) -0.0018(9)
C00C 0.0157(11) 0.0178(12) 0.0252(13) -0.0020(10) 0.0020(9) -0.0001(9)
C00D 0.0161(11) 0.0180(12) 0.0282(14) 0.0045(10) -0.0013(10) 0.0024(9)
C00E 0.0170(11) 0.0142(11) 0.0199(12) -0.0016(9) 0.0047(9) -0.0009(9)
C00F 0.0151(11) 0.0192(12) 0.0260(13) -0.0032(10) 0.0052(9) 0.0020(9)
C00G 0.0236(12) 0.0203(12) 0.0222(13) 0.0002(10) 0.0063(10) -0.0027(10)
C00H 0.0264(13) 0.0174(12) 0.0236(13) -0.0010(10) 0.0015(10) 0.0011(10)
C00I 0.0246(13) 0.0226(13) 0.0238(13) 0.0076(11) 0.0064(10) 0.0039(10)
C00J 0.0245(12) 0.0192(12) 0.0262(13) -0.0009(11) 0.0103(10) -0.0057(10)
C00K 0.0343(14) 0.0225(13) 0.0178(12) -0.0053(10) 0.0112(10) -0.0035(11)
C00L 0.0197(12) 0.0193(13) 0.0355(15) -0.0097(11) 0.0106(10) 0.0003(10)
C00M 0.0201(12) 0.0195(12) 0.0323(14) 0.0032(11) 0.0078(10) 0.0077(9)
C00N 0.0236(12) 0.0192(12) 0.0260(13) -0.0056(11) 0.0014(10) -0.0031(10)
C00O 0.0210(12) 0.0161(12) 0.0381(15) 0.0122(11) 0.0073(11) -0.0001(9)
C00P 0.0237(13) 0.0134(12) 0.0377(16) 0.0006(11) -0.0009(11) 0.0035(10)
C00Q 0.0248(13) 0.0337(15) 0.0252(15) 0.0043(12) 0.0039(11) -0.0025(11)

loop_
_atom_type_symbol
_atom_type_description
_atom_type_scat_dispersion_real
_atom_type_scat_dispersion_imag
_atom_type_scat_source
C C 0.0181 0.0091 'International Tables Vol C Tables 4.2.6.8 and 6.1.1.4'
H H 0.0000 0.0000 'International Tables Vol C Tables 4.2.6.8 and 6.1.1.4'
Fe Fe -1.1336 3.1974 'International Tables Vol C Tables 4.2.6.8 and 6.1.1.4'

loop_
_exptl_crystal_face_index_h
_exptl_crystal_face_index_k
_exptl_crystal_face_index_l
_exptl_crystal_face_perp_dist
-3 4 5 0.0853
-2 -3 7 0.0288
11 -1 -2 0.0494
-10 0 6 0.0060
-6 -4 1 0.0363
-8 3 -2 0.0111
6 2 -8 0.0152
7 3 4 0.0867

loop_
_geom_angle_atom_site_label_1
_geom_angle_atom_site_label_2
_geom_angle_atom_site_label_3
_geom_angle
_geom_angle_site_symmetry_1
_geom_angle_site_symmetry_3
_geom_angle_publ_flag
C004 Fe01 C005 40.57(9) . . ?
C004 Fe01 C00M 160.24(10) . . ?
C007 Fe01 C004 41.62(9) . . ?
C007 Fe01 C005 68.90(9) . . ?
C007 Fe01 C008 41.55(9) . . ?
C007 Fe01 C00A 68.99(9) . . ?
C007 Fe01 C00D 120.56(10) . . ?
C007 Fe01 C00I 104.90(10) . . ?
C007 Fe01 C00M 157.35(10) . . ?
C007 Fe01 C00O 121.51(10) . . ?
C007 Fe01 C00P 159.00(10) . . ?
C008 Fe01 C004 69.72(9) . . ?
C008 Fe01 C005 68.67(9) . . ?
C008 Fe01 C00A 40.55(9) . . ?
C008 Fe01 C00D 105.30(10) . . ?
C008 Fe01 C00I 120.41(10) . . ?
C008 Fe01 C00M 121.83(10) . . ?
C008 Fe01 C00O 157.42(11) . . ?
C008 Fe01 C00P 159.08(11) . . ?
C00A Fe01 C004 68.88(9) . . ?
C00A Fe01 C005 40.73(9) . . ?
C00A Fe01 C00M 108.46(10) . . ?
C00D Fe01 C004 157.92(10) . . ?
C00D Fe01 C005 159.28(10) . . ?
C00D Fe01 C00A 122.05(10) . . ?
C00D Fe01 C00M 40.35(11) . . ?
C00I Fe01 C004 122.03(10) . . ?
C00I Fe01 C005 159.52(10) . . ?
C00I Fe01 C00A 157.09(10) . . ?
C00I Fe01 C00D 40.72(10) . . ?
C00I Fe01 C00M 68.26(11) . . ?
C00I Fe01 C00O 40.83(11) . . ?
C00I Fe01 C00P 68.54(11) . . ?
C00M Fe01 C005 124.77(10) . . ?
C00O Fe01 C004 107.49(10) . . ?
C00O Fe01 C005 124.59(10) . . ?
C00O Fe01 C00A 161.00(11) . . ?
C00O Fe01 C00D 68.44(10) . . ?
C00O Fe01 C00M 68.28(11) . . ?
C00P Fe01 C004 123.71(10) . . ?
C00P Fe01 C005 109.91(10) . . ?
C00P Fe01 C00A 124.71(11) . . ?
C00P Fe01 C00D 68.27(10) . . ?
C00P Fe01 C00M 40.58(10) . . ?
C00P Fe01 C00O 40.68(11) . . ?
C003 Fe02 C00B 40.49(9) . . ?
C006 Fe02 C003 68.52(9) . . ?
C006 Fe02 C00B 40.53(9) . . ?
C006 Fe02 C00H 122.70(11) . . ?
C006 Fe02 C00J 107.49(10) . . ?
C006 Fe02 C00K 158.97(10) . . ?
C006 Fe02 C00N 122.81(10) . . ?
C00E Fe02 C003 41.34(9) . . ?
C00E Fe02 C006 68.83(10) . . ?
C00E Fe02 C00B 68.75(10) . . ?
C00E Fe02 C00H 161.11(10) . . ?
C00E Fe02 C00J 156.29(10) . . ?
C00E Fe02 C00K 106.45(10) . . ?
C00E Fe02 C00L 123.93(10) . . ?
C00E Fe02 C00N 120.39(10) . . ?
C00F Fe02 C003 69.20(9) . . ?
C00F Fe02 C006 40.70(10) . . ?
C00F Fe02 C00B 68.55(10) . . ?
C00F Fe02 C00E 41.22(9) . . ?
C00F Fe02 C00H 157.06(11) . . ?
C00F Fe02 C00J 120.69(10) . . ?
C00F Fe02 C00K 122.37(11) . . ?
C00F Fe02 C00L 159.84(11) . . ?
C00F Fe02 C00N 105.71(10) . . ?
C00H Fe02 C003 124.96(10) . . ?
C00H Fe02 C00B 109.25(10) . . ?
C00H Fe02 C00J 40.39(10) . . ?
C00H Fe02 C00N 68.13(10) . . ?
C00J Fe02 C003 161.04(10) . . ?
C00J Fe02 C00B 124.60(10) . . ?
C00K Fe02 C003 122.31(10) . . ?
C00K Fe02 C00B 158.69(10) . . ?
C00K Fe02 C00H 68.20(10) . . ?
C00K Fe02 C00J 68.13(10) . . ?
C00K Fe02 C00N 40.55(10) . . ?
C00L Fe02 C003 108.67(10) . . ?
C00L Fe02 C006 158.73(11) . . ?
C00L Fe02 C00B 123.67(10) . . ?
C00L Fe02 C00H 40.38(11) . . ?
C00L Fe02 C00J 67.92(10) . . ?
C00L Fe02 C00K 40.62(11) . . ?
C00L Fe02 C00N 68.13(10) . . ?
C00N Fe02 C003 157.34(10) . . ?
C00N Fe02 C00B 159.97(10) . . ?
C00N Fe02 C00J 40.52(10) . . ?
C004 C003 Fe02 132.66(17) . . ?
C00B C003 Fe02 69.76(13) . . ?
C00B C003 C004 128.5(2) . . ?
C00B C003 C00E 107.5(2) . . ?
C00E C003 Fe02 68.85(13) . . ?
C00E C003 C004 123.5(2) . . ?
C003 C004 Fe01 132.36(17) . . ?
C005 C004 Fe01 69.94(13) . . ?
C005 C004 C003 127.6(2) . . ?
C005 C004 C007 107.0(2) . . ?
C007 C004 Fe01 68.23(12) . . ?
C007 C004 C003 125.0(2) . . ?
C004 C005 Fe01 69.49(13) . . ?
C004 C005 C00A 108.7(2) . . ?
C00A C005 Fe01 69.34(13) . . ?
C00B C006 Fe02 70.15(13) . . ?
C00F C006 Fe02 69.15(14) . . ?
C00F C006 C00B 108.4(2) . . ?
C004 C007 Fe01 70.16(12) . . ?
C008 C007 Fe01 69.38(13) . . ?
C008 C007 C004 107.8(2) . . ?
C009 C007 Fe01 125.61(16) . . ?
C009 C007 C004 126.1(2) . . ?
C009 C007 C008 126.1(2) . . ?
C007 C008 Fe01 69.07(13) . . ?
C00A C008 Fe01 70.49(13) . . ?
C00A C008 C007 108.0(2) . . ?
C00G C009 C007 178.0(3) . . ?
C005 C00A Fe01 69.93(13) . . ?
C008 C00A Fe01 68.97(13) . . ?
C008 C00A C005 108.4(2) . . ?
C003 C00B Fe02 69.75(13) . . ?
C006 C00B Fe02 69.32(14) . . ?
C006 C00B C003 108.6(2) . . ?
C00Q C00C C00E 178.3(3) . . ?
C00I C00D Fe01 69.25(14) . . ?
C00M C00D Fe01 69.97(14) . . ?
C00M C00D C00I 108.0(2) . . ?
C003 C00E Fe02 69.81(13) . . ?
C00C C00E Fe02 126.63(17) . . ?
C00C C00E C003 125.7(2) . . ?
C00C C00E C00F 126.9(2) . . ?
C00F C00E Fe02 68.98(14) . . ?
C00F C00E C003 107.3(2) . . ?
C006 C00F Fe02 70.15(14) . . ?
C006 C00F C00E 108.2(2) . . ?
C00E C00F Fe02 69.80(13) . . ?
C00J C00H Fe02 69.90(14) . . ?
C00L C00H Fe02 69.57(14) . . ?
C00L C00H C00J 107.9(2) . . ?
C00D C00I Fe01 70.03(14) . . ?
C00D C00I C00O 107.9(2) . . ?
C00O C00I Fe01 69.75(15) . . ?
C00H C00J Fe02 69.71(14) . . ?
C00H C00J C00N 108.1(2) . . ?
C00N C00J Fe02 69.67(14) . . ?
C00L C00K Fe02 69.58(14) . . ?
C00N C00K Fe02 69.88(14) . . ?
C00N C00K C00L 107.7(2) . . ?
C00H C00L Fe02 70.04(14) . . ?
C00H C00L C00K 108.3(2) . . ?
C00K C00L Fe02 69.79(14) . . ?
C00D C00M Fe01 69.68(13) . . ?
C00D C00M C00P 108.2(2) . . ?
C00P C00M Fe01 69.34(14) . . ?
C00J C00N Fe02 69.81(14) . . ?
C00K C00N Fe02 69.57(14) . . ?
C00K C00N C00J 107.9(2) . . ?
C00I C00O Fe01 69.42(14) . . ?
C00P C00O Fe01 69.65(14) . . ?
C00P C00O C00I 107.8(2) . . ?
C00M C00P Fe01 70.08(14) . . ?
C00O C00P Fe01 69.66(14) . . ?
C00O C00P C00M 108.0(2) . . ?

loop_
_geom_bond_atom_site_label_1
_geom_bond_atom_site_label_2
_geom_bond_distance
_geom_bond_site_symmetry_2
_geom_bond_publ_flag
Fe01 C004 2.055(2) . ?
Fe01 C005 2.061(2) . ?
Fe01 C007 2.029(2) . ?
Fe01 C008 2.033(2) . ?
Fe01 C00A 2.053(2) . ?
Fe01 C00D 2.052(2) . ?
Fe01 C00I 2.041(3) . ?
Fe01 C00M 2.056(2) . ?
Fe01 C00O 2.046(2) . ?
Fe01 C00P 2.046(3) . ?
Fe02 C003 2.060(2) . ?
Fe02 C006 2.049(2) . ?
Fe02 C00B 2.060(2) . ?
Fe02 C00E 2.047(2) . ?
Fe02 C00F 2.036(2) . ?
Fe02 C00H 2.054(3) . ?
Fe02 C00J 2.057(3) . ?
Fe02 C00K 2.051(2) . ?
Fe02 C00L 2.048(2) . ?
Fe02 C00N 2.055(2) . ?
C003 C004 1.467(3) . ?
C003 C00B 1.426(3) . ?
C003 C00E 1.450(3) . ?
C004 C005 1.427(3) . ?
C004 C007 1.451(3) . ?
C005 C00A 1.431(3) . ?
C006 C00B 1.424(3) . ?
C006 C00F 1.421(4) . ?
C007 C008 1.441(3) . ?
C007 C009 1.435(3) . ?
C008 C00A 1.416(3) . ?
C009 C00G 1.187(4) . ?
C00C C00E 1.429(3) . ?
C00C C00Q 1.181(4) . ?
C00D C00I 1.424(4) . ?
C00D C00M 1.417(4) . ?
C00E C00F 1.437(3) . ?
C00H C00J 1.419(4) . ?
C00H C00L 1.416(4) . ?
C00I C00O 1.426(4) . ?
C00J C00N 1.424(4) . ?
C00K C00L 1.423(4) . ?
C00K C00N 1.423(4) . ?
C00M C00P 1.422(4) . ?
C00O C00P 1.422(4) . ?

loop_
_exptl_oxdiff_crystal_face_indexfrac_h
_exptl_oxdiff_crystal_face_indexfrac_k
_exptl_oxdiff_crystal_face_indexfrac_l
_exptl_oxdiff_crystal_face_x
_exptl_oxdiff_crystal_face_y
_exptl_oxdiff_crystal_face_z
-2.7470 3.8223 5.3297 -0.0443 -0.2048 -0.9778
-2.2457 -2.6532 7.3265 -0.2300 -0.9629 0.1413
11.2180 -1.3578 -1.5041 -0.8940 0.2149 0.3933
-10.2922 -0.2399 6.2097 0.5414 -0.7825 -0.3076
-5.8034 -4.2006 1.3080 0.4100 -0.5998 0.6871
-7.6324 2.9876 -2.1252 0.7950 0.3335 -0.5067
5.9606 2.0357 -7.5871 -0.0801 0.9967 0.0092
6.9727 2.5891 3.5960 -0.7949 0.0166 -0.6065
